data_9011189
loop_
_publ_author_name
'Nyman, H.'
'O'Keeffe M'
'Bovin, J. O.'

_publ_section_title
;
 Sodium titanium silicate, Na2TiSiO5
 Note: anisoU's from ICSD
;
_journal_name_full 'Acta Crystallographica, Section B'
_journal_page_first 905
_journal_page_last 906
_journal_paper_doi 10.1107/S0567740878014594
_journal_volume 34
_journal_year 1978
_chemical_compound_source Synthetic
_chemical_formula_sum 'Na2 O5 Si Ti'
_chemical_name_mineral Natisite
_space_group_IT_number 129
_symmetry_space_group_name_Hall 'P 4ab 2ab -1ab'
_symmetry_space_group_name_H-M 'P 4/n m m :1'
_cell_angle_alpha 90
_cell_angle_beta 90
_cell_angle_gamma 90
_cell_length_a 6.480
_cell_length_b 6.480
_cell_length_c 5.107
_cell_formula_units_Z 2
_cell_volume 214.445
_database_code_amcsd 0009628
_exptl_crystal_density_diffrn 3.127
_cod_original_sg_symbol_H-M 'P 4/n m m'
_cod_original_formula_sum 'Na2 Ti Si O5'
_cod_database_code 9011189

loop_
_space_group_symop_operation_xyz
x,y,z
1/2-y,1/2-x,z
y,x,-z
y,-x,-z
1/2-y,1/2+x,z
x,-y,z
1/2-x,1/2+y,-z
1/2+x,1/2+y,-z
-x,-y,z
1/2+y,1/2+x,z
-y,-x,-z
-y,x,-z
1/2+y,1/2-x,z
-x,y,z
1/2+x,1/2-y,-z
1/2-x,1/2-y,-z

loop_
_atom_site_aniso_label
_atom_site_aniso_U_11
_atom_site_aniso_U_22
_atom_site_aniso_U_33
_atom_site_aniso_U_12
_atom_site_aniso_U_13
_atom_site_aniso_U_23
Na 0.00520 0.00520 0.01100 -0.00080 -0.00260 0.00260
Ti 0.00080 0.00080 0.00500 0.00000 0.00000 0.00000
Si 0.00030 0.00030 0.00520 0.00000 0.00000 0.00000
O1 0.00230 0.00230 0.00790 0.00000 0.00000 -0.00050
O2 0.00410 0.00410 0.00880 0.00000 0.00000 0.00000

loop_
_atom_site_label
_atom_site_fract_x
_atom_site_fract_y
_atom_site_fract_z
Na 0.25000 0.25000 0.50000
Ti 0.50000 0.00000 0.93430
Si 0.00000 0.00000 0.00000
O1 0.00000 0.20710 0.18310
O2 0.50000 0.00000 -0.73380

loop_
_cod_related_entry_id
_cod_related_entry_database
_cod_related_entry_code
1 AMCSD 0009628
